data_2001477
loop_
_publ_author_name
'Aquino, M. A. S.'
'Crutchley, R. J.'
'Lee, F. L.'
'Gabe, E. J.'
'Bensimon, C.'

_publ_section_title
;
 Structure of 1,4-benzenedicyanamide dianion derivatives
;
_journal_issue 8
_journal_name_full 'Acta Crystallographica Section C'
_journal_page_first 1543
_journal_page_last 1547
_journal_paper_doi 10.1107/S0108270193001428
_journal_volume 49
_journal_year 1993
_chemical_formula_moiety '(C24 H20 As)2,C10 H8 N4'
_chemical_formula_sum 'C58 H48 As2 N4'
_chemical_formula_weight 950.88
_space_group_IT_number 14
_space_group_name_Hall '-P 2yn'
_space_group_name_H-M_alt 'P 1 21/n 1'
_symmetry_cell_setting monoclinic
_symmetry_space_group_name_Hall '-P 2yn'
_symmetry_space_group_name_H-M 'P 1 21/n 1'
_atom_type_scat_source IntTabIV
_cell_angle_alpha 90
_cell_angle_beta 99.391(17)
_cell_angle_gamma 90
_cell_formula_units_Z 2
_cell_length_a 9.8860(14)
_cell_length_b 16.416(5)
_cell_length_c 14.909(3)
_cell_measurement_reflns_used 25
_cell_measurement_temperature 295
_cell_measurement_theta_max 23.5
_cell_measurement_theta_min 20
_cell_volume 2387.1(9)
_diffrn_measurement_device Rigaku
_diffrn_measurement_method \q/2\q
_diffrn_radiation_type MoK\a
_diffrn_radiation_wavelength 0.70930
_diffrn_reflns_av_R_equivalents 0.05
_diffrn_reflns_limit_h_max 10
_diffrn_reflns_limit_h_min -11
_diffrn_reflns_limit_k_max 18
_diffrn_reflns_limit_k_min 0
_diffrn_reflns_limit_l_max 16
_diffrn_reflns_limit_l_min 0
_diffrn_reflns_number 3759
_diffrn_reflns_theta_max 23.45
_diffrn_standards_decay_% 0.757
_diffrn_standards_interval_time 150
_diffrn_standards_number 3
_exptl_absorpt_coefficient_mu 1.44
_exptl_absorpt_correction_T_max 0.7251
_exptl_absorpt_correction_T_min 0.6129
_exptl_absorpt_correction_type \y-scan
_exptl_crystal_colour Red
_exptl_crystal_density_diffrn 1.323
_exptl_crystal_description cubic
_exptl_crystal_size_max 0.20
_exptl_crystal_size_mid 0.20
_exptl_crystal_size_min 0.20
_refine_diff_density_max 0.570
_refine_diff_density_min -0.680
_refine_ls_extinction_coef '0.183 (130) microns'
_refine_ls_goodness_of_fit_obs 3.63
_refine_ls_hydrogen_treatment noref
_refine_ls_number_parameters 290
_refine_ls_number_reflns 1648
_refine_ls_R_factor_obs 0.072
_refine_ls_shift/esd_max 0.105
_refine_ls_structure_factor_coef F
_refine_ls_wR_factor_obs 0.051
_reflns_number_observed 1648
_reflns_number_total 3530
_reflns_observed_criterion I>2.5\s(I)
_cod_data_source_file cd1008.cif
_cod_data_source_block cd1008_structure_2_of_4
_cod_original_cell_volume 2387.2(10)
_cod_database_code 2001477

loop_
_space_group_symop_id
_space_group_symop_operation_xyz
1 x,y,z
2 -x+1/2,y+1/2,-z+1/2
3 -x,-y,-z
4 x+1/2,-y+1/2,z+1/2

loop_
_atom_site_label
_atom_site_fract_x
_atom_site_fract_y
_atom_site_fract_z
As(1) .25496(14) .87468(9) .03232(10)
N(1) .563(2) .7084(11) .8075(12)
N(2) .4000(14) .6329(8) .8856(8)
C(1) .489(2) .6721(10) .8441(11)
C(2) .4485(16) .5672(8) .9425(9)
C(3) .4150(17) .4621(10) 1.0487(11)
C(4) .3618(18) .5258(9) .9932(9)
C(5) .2147(18) .5552(11) .9909(12)
H(3) .346 .433 1.090
H(5C) .162 .517 1.034
H(5A) .214 .617 1.016
H(5B) .158 .553 .922
H(7) .471 .840 -.081
H(8) .505 .885 -.237
H(9) .327 .967 -.329
H(10) .125 1.016 -.266
H(11) .093 .978 -.109
H(13) .282 1.052 -.002
H(14) .273 1.178 .095
H(15) .190 1.163 .241
H(16) .154 1.031 .304
H(17) .158 .906 .210
H(19) .111 .782 -.124
H(20) -.078 .685 -.142
H(21) -.194 .648 -.019
H(22) -.108 .700 .139
H(23) .085 .803 .159
H(25) .367 .711 .025
H(26) .566 .637 .117
H(27) .728 .715 .232
H(28) .687 .858 .261
H(29) .487 .932 .170
C(6) .2804(9) .9051(6) -.0858(5)
C(7) .3951(9) .8788(6) -.1213(6)
C(8) .4124(10) .9022(8) -.2087(7)
C(9) .3150(13) .9518(8) -.2606(5)
C(10) .2004(12) .9781(6) -.2251(7)
C(11) .1831(9) .9547(6) -.1377(7)
C(12) .2240(10) .9708(5) .0978(6)
C(13) .2539(11) 1.0471(6) .0648(6)
C(14) .2447(12) 1.1166(4) .1173(8)
C(15) .2057(12) 1.1098(6) .2028(8)
C(16) .1759(12) 1.0335(7) .2358(6)
C(17) .1850(11) .9640(5) .1833(7)
C(18) .1062(9) .8011(6) .0187(7)
C(19) .0606(12) .7676(7) -.0669(6)
C(20) -.0457(13) .7107(7) -.0782(8)
C(21) -.1063(11) .6874(7) -.0040(12)
C(22) -.0607(15) .7210(9) .0815(10)
C(23) .0455(14) .7779(8) .0929(6)
C(24) .4116(8) .8245(5) .0963(6)
C(25) .4338(10) .7424(5) .0793(6)
C(26) .5474(11) .7022(4) .1274(7)
C(27) .6387(9) .7442(6) .1925(7)
C(28) .6165(9) .8262(6) .2096(7)
C(29) .5030(10) .8664(4) .1615(7)

loop_
_geom_angle_atom_site_label_1
_geom_angle_atom_site_label_2
_geom_angle_atom_site_label_3
_geom_angle
_geom_angle_publ_flag
C(2) C(4) C(5) 119.8(13) yes
C(3)a C(2) C(4) 116.2(13) yes
C(2) C(4) C(3) 118.8(13) yes
N(2) C(2) C(4) 121.1(14) yes
C(1) N(2) C(2) 117.9(14) yes
N(1) C(1) N(2) 177.5(19) yes
C(6) As(1) C(12) 108.4(4) no
C(6) As(1) C(18) 106.8(4) no
C(6) As(1) C(24) 111.5(4) no
C(12) As(1) C(18) 113.4(4) no
C(12) As(1) C(24) 107.0(4) no
C(18) As(1) C(24) 109.8(4) no
C(1) N(2) C(2) 117.9(14) no
N(2) C(2) C(3a) 122.7(14) no
C(2a) C(3) C(4) 125.0(14) no
C(3) C(4) C(5) 121.3(14) no
As(1) C(6) C(7) 120.8(6) no
As(1) C(6) C(11) 119.2(7) no
C(7) C(6) C(11) 120.0(8) no
C(6) C(7) C(8) 120.0(8) no
C(7) C(8) C(9) 120.0(10) no
C(8) C(9) C(10) 120.0(9) no
C(9) C(10) C(11) 120.0(9) no
C(6) C(11) C(10) 120.0(9) no
As(1) C(12) C(13) 120.2(7) no
As(1) C(12) C(17) 119.5(6) no
C(13) C(12) C(17) 120.0(8) no
C(12) C(13) C(14) 120.0(9) no
C(13) C(14) C(15) 120.0(8) no
C(14) C(15) C(16) 120.0(9) no
C(15) C(16) C(17) 120.0(9) no
C(12) C(17) C(16) 120.0(9) no
As(1) C(18) C(19) 118.8(8) no
As(1) C(18) C(23) 121.2(8) no
C(19) C(18) C(23) 120.0(10) no
C(18) C(19) C(20) 120.0(10) no
C(19) C(20) C(21) 120.0(11) no
C(20) C(21) C(22) 120.0(11) no
C(21) C(22) C(23) 120.0(13) no
C(18) C(23) C(22) 120.0(10) no
As(1) C(24) C(25) 118.3(6) no
As(1) C(24) C(29) 121.7(7) no
C(25) C(24) C(29) 120.0(7) no
C(24) C(25) C(26) 120.0(8) no
C(25) C(26) C(27) 120.0(8) no
C(26) C(27) C(28) 120.0(8) no
C(27) C(28) C(29) 120.0(8) no
C(24) C(29) C(28) 120.0(7) no

loop_
_geom_bond_atom_site_label_1
_geom_bond_atom_site_label_2
_geom_bond_distance
_geom_bond_publ_flag
C(3) H(3) 1.100(16) yes
N(1) C(1) 1.15(3) yes
N(2) C(1) 1.32(3) yes
N(2) C(2) 1.408(19) yes
C(4) C(5) 1.53(2) yes
C(2) C(4) 1.41(2) yes
As(1) C(6) 1.887(8) no
As(1) C(12) 1.906(9) no
As(1) C(18) 1.888(9) no
As(1) C(24) 1.873(8) no
C(2) C(3a) 1.42(2) no
C(3) C(2a) 1.42(2) no
C(3) C(4) 1.38(2) no
C(6) C(7) 1.395(13) no
C(6) C(11) 1.395(13) no
C(7) C(8) 1.395(14) no
C(8) C(9) 1.395(15) no
C(9) C(10) 1.395(17) no
C(10) C(11) 1.395(15) no
C(12) C(13) 1.395(13) no
C(12) C(17) 1.395(15) no
C(13) C(14) 1.395(13) no
C(14) C(15) 1.395(18) no
C(15) C(16) 1.395(16) no
C(16) C(17) 1.395(15) no
C(18) C(19) 1.395(13) no
C(18) C(23) 1.395(16) no
C(19) C(20) 1.395(17) no
C(20) C(21) 1.40(2) no
C(21) C(22) 1.40(2) no
C(22) C(23) 1.40(2) no
C(24) C(25) 1.395(13) no
C(24) C(29) 1.395(12) no
C(25) C(26) 1.395(13) no
C(26) C(27) 1.395(13) no
C(27) C(28) 1.395(14) no
C(28) C(29) 1.395(12) no
